data_1505004
loop_
_publ_author_name
'Loeppky, Richard N.'
'Shi, Jianzheng'

_publ_section_title
;
 N-nitrosotolazoline: decomposition studies of a typical
 N-nitrosoimidazoline.
;
_journal_issue 2
_journal_name_full 'Chemical research in toxicology'
_journal_page_first 308
_journal_page_last 318
_journal_paper_doi 10.1021/tx700318k
_journal_volume 21
_journal_year 2008
_chemical_formula_sum 'C10 H13 N O2'
_chemical_formula_weight 179.21
_space_group_IT_number 14
_symmetry_cell_setting monoclinic
_symmetry_Int_Tables_number 14
_symmetry_space_group_name_Hall '-P 2ybc'
_symmetry_space_group_name_H-M 'P 1 21/c 1'
_atom_sites_solution_hydrogens geom
_atom_sites_solution_primary direct
_atom_sites_solution_secondary difmap
_audit_creation_method SHELXL-97
_cell_angle_alpha 90.00
_cell_angle_beta 96.2160(10)
_cell_angle_gamma 90.00
_cell_formula_units_Z 4
_cell_length_a 10.3423(8)
_cell_length_b 18.6110(14)
_cell_length_c 4.9272(4)
_cell_measurement_reflns_used 3252
_cell_measurement_temperature 173(2)
_cell_measurement_theta_max 27.1
_cell_measurement_theta_min 2.3
_cell_volume 942.81(13)
_computing_cell_refinement 'SAINT (Bruker, 1998)'
_computing_data_collection 'SMART (Bruker, 1998)'
_computing_data_reduction 'SAINT (Bruker, 1998)'
_computing_molecular_graphics 'ORTEP-III (Burnett & Johnson, 1996)'
_computing_publication_material 'CIFTAB (Sheldrick, 1997)'
_computing_structure_refinement 'SHELXL-97 (Sheldrick, 1997)'
_computing_structure_solution 'SHELXS-97 (Sheldrick, 1997)'
_diffrn_ambient_temperature 173(2)
_diffrn_measured_fraction_theta_full 0.994
_diffrn_measured_fraction_theta_max 0.994
_diffrn_measurement_device_type 'Bruker SMART CCD area detector'
_diffrn_measurement_method 'omega scans'
_diffrn_radiation_monochromator graphite
_diffrn_radiation_type MoK\a
_diffrn_radiation_wavelength 0.71073
_diffrn_reflns_av_R_equivalents 0.0244
_diffrn_reflns_av_sigmaI/netI 0.0234
_diffrn_reflns_limit_h_max 13
_diffrn_reflns_limit_h_min -13
_diffrn_reflns_limit_k_max 23
_diffrn_reflns_limit_k_min -23
_diffrn_reflns_limit_l_max 6
_diffrn_reflns_limit_l_min -6
_diffrn_reflns_number 6665
_diffrn_reflns_theta_full 27.14
_diffrn_reflns_theta_max 27.14
_diffrn_reflns_theta_min 1.98
_diffrn_source 'fine-focus sealed tube'
_diffrn_standards_decay_% 0.0
_exptl_absorpt_coefficient_mu 0.088
_exptl_absorpt_correction_T_max 0.99
_exptl_absorpt_correction_T_min 0.80
_exptl_absorpt_correction_type multi-scan
_exptl_absorpt_process_details
;
 Data were corrected for decay and absorption using the program SADABS 
 (Sheldrick, G. M. (2003). SADABS. Version 2.10. University of
 G\"ottingen, Germany).
;
_exptl_crystal_colour colorless
_exptl_crystal_density_diffrn 1.263
_exptl_crystal_density_method 'not measured'
_exptl_crystal_description needle
_exptl_crystal_F_000 384
_exptl_crystal_size_max 0.55
_exptl_crystal_size_mid 0.15
_exptl_crystal_size_min 0.10
_refine_diff_density_max 0.276
_refine_diff_density_min -0.135
_refine_diff_density_rms 0.034
_refine_ls_extinction_method none
_refine_ls_goodness_of_fit_ref 1.044
_refine_ls_hydrogen_treatment mixed
_refine_ls_matrix_type full
_refine_ls_number_parameters 121
_refine_ls_number_reflns 2081
_refine_ls_number_restraints 0
_refine_ls_restrained_S_all 1.044
_refine_ls_R_factor_all 0.0466
_refine_ls_R_factor_gt 0.0376
_refine_ls_shift/su_max 0.000
_refine_ls_shift/su_mean 0.000
_refine_ls_structure_factor_coef Fsqd
_refine_ls_weighting_details 'calc w=1/[\s^2^(Fo^2^)+(0.0424P)^2^+0.2071P] where P=(Fo^2^+2Fc^2^)/3'
_refine_ls_weighting_scheme calc
_refine_ls_wR_factor_gt 0.0919
_refine_ls_wR_factor_ref 0.0965
_reflns_number_gt 1740
_reflns_number_total 2081
_reflns_threshold_expression >2sigma(I)
_cod_data_source_file tx700318k-file001.cif
_cod_data_source_block RL1026
_cod_original_sg_symbol_H-M 'P 21/c'
_cod_database_code 1505004

loop_
_symmetry_equiv_pos_as_xyz
'x, y, z'
'-x, y+1/2, -z+1/2'
'-x, -y, -z'
'x, -y-1/2, z-1/2'

loop_
_atom_site_label
_atom_site_type_symbol
_atom_site_fract_x
_atom_site_fract_y
_atom_site_fract_z
_atom_site_U_iso_or_equiv
_atom_site_adp_type
_atom_site_occupancy
_atom_site_symmetry_multiplicity
_atom_site_calc_flag
_atom_site_refinement_flags
O1 O 0.89052(8) 0.71607(4) 0.15735(17) 0.0334(2) Uani 1 1 d .
N1 N 0.70073(9) 0.64680(5) 0.03095(18) 0.0294(2) Uani 1 1 d .
C1 C 0.91474(12) 0.60360(7) -0.0548(3) 0.0375(3) Uani 1 1 d .
H1A H 0.9085 0.6272 -0.2336 0.056 Uiso 1 1 calc R
H1B H 0.8799 0.5547 -0.0759 0.056 Uiso 1 1 calc R
H1C H 1.0061 0.6016 0.0224 0.056 Uiso 1 1 calc R
O2 O 0.63297(8) 0.66302(5) 0.44658(16) 0.0362(2) Uani 1 1 d .
C2 C 0.83757(11) 0.64554(6) 0.1334(2) 0.0278(3) Uani 1 1 d .
H2 H 0.8476 0.6222 0.3174 0.033 Uiso 1 1 calc R
C3 C 0.60825(11) 0.65784(6) 0.1973(2) 0.0275(3) Uani 1 1 d .
C4 C 0.46997(11) 0.66396(7) 0.0594(2) 0.0324(3) Uani 1 1 d .
H4A H 0.4480 0.7153 0.0290 0.039 Uiso 1 1 calc R
H4B H 0.4643 0.6401 -0.1210 0.039 Uiso 1 1 calc R
C5 C 0.37261(11) 0.63011(6) 0.2287(2) 0.0287(3) Uani 1 1 d .
C6 C 0.27345(11) 0.67018(6) 0.3238(2) 0.0309(3) Uani 1 1 d .
H6 H 0.2645 0.7196 0.2766 0.037 Uiso 1 1 calc R
C7 C 0.18722(12) 0.63914(7) 0.4869(3) 0.0367(3) Uani 1 1 d .
H7 H 0.1200 0.6673 0.5504 0.044 Uiso 1 1 calc R
C8 C 0.19904(12) 0.56745(7) 0.5568(3) 0.0398(3) Uani 1 1 d .
H8 H 0.1408 0.5462 0.6699 0.048 Uiso 1 1 calc R
C9 C 0.29656(13) 0.52661(7) 0.4606(3) 0.0406(3) Uani 1 1 d .
H9 H 0.3047 0.4771 0.5067 0.049 Uiso 1 1 calc R
C10 C 0.38209(12) 0.55771(7) 0.2977(3) 0.0364(3) Uani 1 1 d .
H10 H 0.4482 0.5292 0.2320 0.044 Uiso 1 1 calc R
H1N H 0.6768 0.6469 -0.1553 0.042(4) Uiso 1 1 d R
H1O H 0.8756 0.7364 0.3257 0.071(5) Uiso 1 1 d R

loop_
_atom_site_aniso_label
_atom_site_aniso_U_11
_atom_site_aniso_U_22
_atom_site_aniso_U_33
_atom_site_aniso_U_23
_atom_site_aniso_U_13
_atom_site_aniso_U_12
O1 0.0380(5) 0.0321(5) 0.0299(5) -0.0019(3) 0.0025(4) -0.0017(3)
N1 0.0306(5) 0.0393(6) 0.0179(5) 0.0000(4) 0.0004(4) 0.0012(4)
C1 0.0366(7) 0.0429(7) 0.0324(7) -0.0072(5) 0.0007(5) 0.0061(5)
O2 0.0366(5) 0.0527(6) 0.0189(4) -0.0004(4) 0.0019(3) -0.0016(4)
C2 0.0309(6) 0.0302(6) 0.0217(5) 0.0017(4) 0.0001(4) 0.0012(4)
C3 0.0324(6) 0.0291(6) 0.0208(5) 0.0017(4) 0.0021(4) -0.0017(4)
C4 0.0315(6) 0.0422(7) 0.0233(6) 0.0030(5) 0.0021(5) 0.0014(5)
C5 0.0275(6) 0.0359(6) 0.0220(5) -0.0017(4) -0.0013(4) -0.0019(4)
C6 0.0300(6) 0.0322(6) 0.0295(6) -0.0001(5) -0.0012(5) -0.0002(4)
C7 0.0282(6) 0.0443(7) 0.0378(7) -0.0030(5) 0.0045(5) -0.0008(5)
C8 0.0331(6) 0.0477(8) 0.0388(7) 0.0050(6) 0.0046(5) -0.0099(5)
C9 0.0411(7) 0.0328(7) 0.0471(8) 0.0042(6) 0.0014(6) -0.0052(5)
C10 0.0354(7) 0.0355(7) 0.0381(7) -0.0038(5) 0.0033(5) 0.0032(5)

loop_
_atom_type_symbol
_atom_type_description
_atom_type_scat_dispersion_real
_atom_type_scat_dispersion_imag
_atom_type_scat_source
C C 0.0033 0.0016 'International Tables Vol C Tables 4.2.6.8 and 6.1.1.4'
H H 0.0000 0.0000 'International Tables Vol C Tables 4.2.6.8 and 6.1.1.4'
N N 0.0061 0.0033 'International Tables Vol C Tables 4.2.6.8 and 6.1.1.4'
O O 0.0106 0.0060 'International Tables Vol C Tables 4.2.6.8 and 6.1.1.4'

loop_
_geom_angle_atom_site_label_1
_geom_angle_atom_site_label_2
_geom_angle_atom_site_label_3
_geom_angle
C2 O1 H1O 110.2
C3 N1 C2 121.56(9)
C3 N1 H1N 118.3
C2 N1 H1N 119.5
C2 C1 H1A 109.5
C2 C1 H1B 109.5
H1A C1 H1B 109.5
C2 C1 H1C 109.5
H1A C1 H1C 109.5
H1B C1 H1C 109.5
O1 C2 N1 111.50(9)
O1 C2 C1 107.73(9)
N1 C2 C1 110.87(9)
O1 C2 H2 108.9
N1 C2 H2 108.9
C1 C2 H2 108.9
O2 C3 N1 122.47(11)
O2 C3 C4 121.60(10)
N1 C3 C4 115.92(10)
C5 C4 C3 111.87(9)
C5 C4 H4A 109.2
C3 C4 H4A 109.2
C5 C4 H4B 109.2
C3 C4 H4B 109.2
H4A C4 H4B 107.9
C6 C5 C10 118.21(11)
C6 C5 C4 121.46(11)
C10 C5 C4 120.32(11)
C7 C6 C5 121.01(12)
C7 C6 H6 119.5
C5 C6 H6 119.5
C8 C7 C6 120.08(12)
C8 C7 H7 120.0
C6 C7 H7 120.0
C7 C8 C9 119.53(12)
C7 C8 H8 120.2
C9 C8 H8 120.2
C10 C9 C8 120.20(12)
C10 C9 H9 119.9
C8 C9 H9 119.9
C9 C10 C5 120.96(12)
C9 C10 H10 119.5
C5 C10 H10 119.5

loop_
_geom_bond_atom_site_label_1
_geom_bond_atom_site_label_2
_geom_bond_distance
O1 C2 1.4222(14)
O1 H1O 0.9395
N1 C3 1.3410(15)
N1 C2 1.4504(15)
N1 H1N 0.9243
C1 C2 1.5057(16)
C1 H1A 0.9800
C1 H1B 0.9800
C1 H1C 0.9800
O2 C3 1.2311(14)
C2 H2 1.0000
C3 C4 1.5197(16)
C4 C5 1.5130(16)
C4 H4A 0.9900
C4 H4B 0.9900
C5 C6 1.3898(17)
C5 C10 1.3904(17)
C6 C7 1.3893(17)
C6 H6 0.9500
C7 C8 1.3801(19)
C7 H7 0.9500
C8 C9 1.3866(19)
C8 H8 0.9500
C9 C10 1.3841(19)
C9 H9 0.9500
C10 H10 0.9500

loop_
_geom_torsion_atom_site_label_1
_geom_torsion_atom_site_label_2
_geom_torsion_atom_site_label_3
_geom_torsion_atom_site_label_4
_geom_torsion
C3 N1 C2 O1 -83.47(13)
C3 N1 C2 C1 156.50(11)
C2 N1 C3 O2 -4.64(17)
C2 N1 C3 C4 175.13(10)
O2 C3 C4 C5 -36.64(16)
N1 C3 C4 C5 143.59(11)
C3 C4 C5 C6 119.36(12)
C3 C4 C5 C10 -59.39(14)
C10 C5 C6 C7 0.98(17)
C4 C5 C6 C7 -177.80(11)
C5 C6 C7 C8 -0.08(18)
C6 C7 C8 C9 -0.69(19)
C7 C8 C9 C10 0.5(2)
C8 C9 C10 C5 0.4(2)
C6 C5 C10 C9 -1.12(18)
C4 C5 C10 C9 177.67(11)
